data_2011991
loop_
_publ_author_name
'Lah, Nina'
'Giester, Gerald'
'\<Segedin, Primo\<z'
'Murn, Anica'
'Podlipnik, Katja'
'Leban, Ivan'

_publ_section_title
;
 Two dimeric Cu^II^ benzoate derivatives solvated with acetonitrile
;
_journal_issue 5
_journal_name_full 'Acta Crystallographica Section C'
_journal_page_first 546
_journal_page_last 548
_journal_paper_doi 10.1107/S0108270101003183
_journal_volume 57
_journal_year 2001
_chemical_formula_iupac '[Cu2 (C7 H5 O2 )4 (C2 H3 N)2 ] , 1.5C2 H3 N '
_chemical_formula_moiety 'C32 H26 Cu2 N2 O8 , 1.5C2 H3 N'
_chemical_formula_sum 'C35 H30.5 Cu2 N3.5 O8'
_chemical_formula_weight 755.21
_chemical_name_systematic
;
 tetrakis(\n-benzoato)bis(acetonitrile)dicopper(II) 1.5 acetonitrile solvat
;
_space_group_IT_number 2
_symmetry_cell_setting triclinic
_symmetry_space_group_name_Hall '-P 1'
_symmetry_space_group_name_H-M 'P -1'
_audit_creation_method SHELXL-97
_cell_angle_alpha 75.860(10)
_cell_angle_beta 79.690(10)
_cell_angle_gamma 68.280(10)
_cell_formula_units_Z 1
_cell_length_a 9.8750(10)
_cell_length_b 10.7070(10)
_cell_length_c 18.046(2)
_cell_measurement_reflns_used 13906
_cell_measurement_temperature 150(2)
_cell_measurement_theta_max 26.50
_cell_measurement_theta_min 2.09
_cell_volume 1710.5(3)
_computing_cell_refinement 'DENZO and SCALEPACK (Otwinowski & Minor, 1997)'
_computing_data_collection 'Collect Software (Nonius, 1998)'
_computing_data_reduction 'DENZO and SCALEPACK'
_computing_molecular_graphics 'ORTEP3 for Windows (Farrugia, 1997)'
_computing_publication_material SHELXL97
_computing_structure_refinement 'SHELXL97 (Sheldrick, 1997)'
_computing_structure_solution 'SHELXS97 (Sheldrick, 1997)'
_diffrn_ambient_temperature 150(2)
_diffrn_measured_fraction_theta_full 1.000
_diffrn_measured_fraction_theta_max 1.000
_diffrn_measurement_device_type 'Nonius Kappa-CCD'
_diffrn_measurement_method '\w scans'
_diffrn_radiation_monochromator graphite
_diffrn_radiation_source 'fine-focus sealed tube'
_diffrn_radiation_type MoK\a
_diffrn_radiation_wavelength .71073
_diffrn_reflns_av_R_equivalents .0237
_diffrn_reflns_av_sigmaI/netI .0325
_diffrn_reflns_limit_h_max 12
_diffrn_reflns_limit_h_min -12
_diffrn_reflns_limit_k_max 13
_diffrn_reflns_limit_k_min -13
_diffrn_reflns_limit_l_max 22
_diffrn_reflns_limit_l_min -22
_diffrn_reflns_number 13906
_diffrn_reflns_theta_full 26.50
_diffrn_reflns_theta_max 26.50
_diffrn_reflns_theta_min 2.09
_exptl_absorpt_coefficient_mu 1.299
_exptl_absorpt_correction_type none
_exptl_crystal_colour blue
_exptl_crystal_density_diffrn 1.466
_exptl_crystal_density_method 'not measured'
_exptl_crystal_description prismatic
_exptl_crystal_F_000 774
_exptl_crystal_size_max .22
_exptl_crystal_size_mid .20
_exptl_crystal_size_min .20
_refine_diff_density_max .404
_refine_diff_density_min -.500
_refine_ls_extinction_method none
_refine_ls_goodness_of_fit_ref 1.113
_refine_ls_hydrogen_treatment constr
_refine_ls_matrix_type full
_refine_ls_number_parameters 449
_refine_ls_number_reflns 7102
_refine_ls_number_restraints 0
_refine_ls_restrained_S_all 1.113
_refine_ls_R_factor_all .0299
_refine_ls_R_factor_gt .0249
_refine_ls_shift/su_max .021
_refine_ls_shift/su_mean .001
_refine_ls_structure_factor_coef Fsqd
_refine_ls_weighting_details 'calc w=1/[\s^2^(Fo^2^)+(0.0398P)^2^+0.5602P] where P=(Fo^2^+2Fc^2^)/3'
_refine_ls_weighting_scheme calc
_refine_ls_wR_factor_ref .0794
_reflns_number_gt 6315
_reflns_number_total 7102
_reflns_threshold_expression I>2\s(I)
_cod_data_source_file sk1448.cif
_cod_data_source_block II
_cod_database_code 2011991
_cod_database_fobs_code 2011991

loop_
_symmetry_equiv_pos_as_xyz
'x, y, z'
'-x, -y, -z'

loop_
_atom_site_label
_atom_site_fract_x
_atom_site_fract_y
_atom_site_fract_z
_atom_site_U_iso_or_equiv
_atom_site_adp_type
_atom_site_calc_flag
_atom_site_refinement_flags
_atom_site_occupancy
_atom_site_disorder_assembly
_atom_site_disorder_group
_atom_site_type_symbol
Cu1 .93988(2) -.00009(2) .440550(11) .01761(7) Uani d . 1 . . Cu
Cu2 .90105(2) .581996(19) -.046085(11) .01559(7) Uani d . 1 . . Cu
O21 .75920(14) .12300(13) .48684(7) .0247(3) Uani d . 1 . . O
O42 .90078(15) .72169(12) .00693(7) .0251(3) Uani d . 1 . . O
O11 .98958(15) .16265(13) .38755(7) .0259(3) Uani d . 1 . . O
O22 .86099(14) .11654(14) .59002(8) .0292(3) Uani d . 1 . . O
O12 1.09087(15) .16178(13) .48947(7) .0275(3) Uani d . 1 . . O
O31 .75672(14) .53332(13) .03430(7) .0256(3) Uani d . 1 . . O
O32 .92551(13) .39655(13) .11416(7) .0245(3) Uani d . 1 . . O
C31 .6785(2) .41420(17) .15267(10) .0212(4) Uani d . 1 . . C
C20 .7553(2) .15746(17) .54962(10) .0219(4) Uani d . 1 . . C
N1 .84266(18) -.02986(16) .34995(9) .0277(3) Uani d . 1 . . N
C40 .98722(19) .69851(17) .05615(9) .0196(3) Uani d . 1 . . C
C41 .9858(2) .81891(17) .08525(9) .0208(4) Uani d . 1 . . C
C11 1.06734(19) .34737(18) .38505(10) .0214(4) Uani d . 1 . . C
C21 .6146(2) .25514(18) .57919(11) .0225(4) Uani d . 1 . . C
C10 1.04897(19) .21286(17) .42338(10) .0205(4) Uani d . 1 . . C
C30 .79576(19) .45091(17) .09625(10) .0196(3) Uani d . 1 . . C
N2 .76428(17) .73733(16) -.13225(9) .0252(3) Uani d . 1 . . N
C16 1.03628(19) .40496(19) .30943(10) .0232(4) Uani d . 1 . . C
H16 1.0077 .3568 .2808 .028 Uiso calc R 1 . . H
C32 .7117(2) .33455(18) .22496(11) .0240(4) Uani d . 1 . . C
H32 .8094 .3013 .2384 .029 Uiso calc R 1 . . H
C26 .6019(2) .28483(19) .65150(11) .0261(4) Uani d . 1 . . C
H26 .6815 .2412 .6822 .031 Uiso calc R 1 . . H
C42 1.0988(2) .80698(19) .12545(10) .0254(4) Uani d . 1 . . C
H42 1.1758 .7216 .1360 .031 Uiso calc R 1 . . H
C33 .6018(2) .3040(2) .27733(12) .0307(4) Uani d . 1 . . C
H33 .6241 .2502 .3268 .037 Uiso calc R 1 . . H
C46 .8733(2) .94391(19) .07031(11) .0283(4) Uani d . 1 . . C
H46 .7962 .9529 .0423 .034 Uiso calc R 1 . . H
C2 .7388(2) .81910(18) -.18641(10) .0233(4) Uani d . 1 . . C
C36 .5355(2) .45991(19) .13301(12) .0272(4) Uani d . 1 . . C
H36 .5128 .5127 .0834 .033 Uiso calc R 1 . . H
C43 1.0993(2) .9196(2) .15015(11) .0310(4) Uani d . 1 . . C
H43 1.1776 .9114 .1770 .037 Uiso calc R 1 . . H
C12 1.1098(3) .4182(2) .42617(11) .0327(5) Uani d . 1 . . C
H12 1.1339 .3784 .4773 .039 Uiso calc R 1 . . H
C34 .4592(2) .3517(2) .25768(13) .0352(5) Uani d . 1 . . C
H34 .3841 .3314 .2939 .042 Uiso calc R 1 . . H
C44 .9865(2) 1.0438(2) .13589(11) .0321(5) Uani d . 1 . . C
H44 .9868 1.1207 .1532 .038 Uiso calc R 1 . . H
C14 1.0862(2) .6040(2) .31765(11) .0325(4) Uani d . 1 . . C
H14 1.0917 .6921 .2947 .039 Uiso calc R 1 . . H
C111 .7873(2) -.0675(2) .31477(11) .0276(4) Uani d . 1 . . C
C45 .8735(3) 1.0555(2) .09626(12) .0337(5) Uani d . 1 . . C
H45 .7956 1.1405 .0867 .040 Uiso calc R 1 . . H
C22 .4972(2) .3194(2) .53477(13) .0327(4) Uani d . 1 . . C
H22 .5043 .2991 .4855 .039 Uiso calc R 1 . . H
C15 1.0469(2) .5322(2) .27582(11) .0278(4) Uani d . 1 . . C
H15 1.0271 .5705 .2239 .033 Uiso calc R 1 . . H
C35 .4264(2) .4286(2) .18559(13) .0334(5) Uani d . 1 . . C
H35 .3290 .4601 .1720 .040 Uiso calc R 1 . . H
C13 1.1173(3) .5475(2) .39271(12) .0394(5) Uani d . 1 . . C
H13 1.1437 .5969 .4215 .047 Uiso calc R 1 . . H
O41 1.07580(14) .58261(12) .08289(7) .0240(3) Uani d . 1 . . O
C25 .4737(2) .3777(2) .67906(13) .0336(5) Uani d . 1 . . C
H25 .4654 .3971 .7286 .040 Uiso calc R 1 . . H
C24 .3584(2) .4418(2) .63435(15) .0409(5) Uani d . 1 . . C
H24 .2707 .5059 .6530 .049 Uiso calc R 1 . . H
C2' .7078(3) .9233(2) -.25613(11) .0371(5) Uani d . 1 . . C
H21A .7996 .9335 -.2831 .056 Uiso calc R 1 . . H
H21B .6426 1.0108 -.2427 .056 Uiso calc R 1 . . H
H21C .6603 .8956 -.2895 .056 Uiso calc R 1 . . H
C23 .3700(2) .4129(2) .56225(15) .0425(6) Uani d . 1 . . C
H23 .2903 .4574 .5315 .051 Uiso calc R 1 . . H
C3' .4755(3) .8098(3) .01139(15) .0552(7) Uani d . 1 . . C
H31A .3816 .7946 .0190 .083 Uiso calc R 1 . . H
H31B .5550 .7262 .0011 .083 Uiso calc R 1 . . H
H31C .4747 .8853 -.0323 .083 Uiso calc R 1 . . H
C3 .4979(3) .8444(3) .08014(17) .0530(7) Uani d . 1 . . C
C112 .7148(3) -.1165(3) .27021(15) .0544(7) Uani d . 1 . . C
H11A .6543 -.1652 .3051 .082 Uiso calc R 1 . . H
H11B .7887 -.1790 .2396 .082 Uiso calc R 1 . . H
H11C .6527 -.0384 .2360 .082 Uiso calc R 1 . . H
N3 .5132(3) .8726(3) .13337(18) .0815(8) Uani d . 1 . . N
C4' .488(3) .026(3) .4607(15) .0321(18) Uani d P .50 A -1 C
H'1 .3864 .0896 .4630 .048 Uiso calc PR .50 A -1 H
H'2 .4970 -.0437 .4320 .048 Uiso calc PR .50 A -1 H
H'3 .5532 .0772 .4348 .048 Uiso calc PR .50 A -1 H
C4 .527(3) -.039(3) .5381(16) .0321(18) Uani d P .50 A -1 C
N4 .5503(5) -.0798(4) .5992(2) .0457(10) Uani d P .50 A -1 N

loop_
_atom_site_aniso_label
_atom_site_aniso_U_11
_atom_site_aniso_U_22
_atom_site_aniso_U_33
_atom_site_aniso_U_12
_atom_site_aniso_U_13
_atom_site_aniso_U_23
Cu1 .01659(12) .01807(12) .02080(11) -.00800(9) -.00137(8) -.00557(8)
Cu2 .01643(11) .01364(11) .01595(11) -.00457(8) -.00236(8) -.00185(8)
O21 .0200(6) .0263(7) .0283(7) -.0068(5) .0000(5) -.0100(5)
O42 .0321(7) .0178(6) .0265(6) -.0052(5) -.0100(5) -.0062(5)
O11 .0314(7) .0285(7) .0251(6) -.0195(6) -.0009(5) -.0052(5)
O22 .0191(7) .0329(7) .0357(7) -.0026(6) -.0032(5) -.0163(6)
O12 .0345(8) .0233(6) .0299(7) -.0160(6) -.0100(6) .0002(5)
O31 .0199(6) .0298(7) .0235(6) -.0082(5) -.0006(5) -.0001(5)
O32 .0190(6) .0254(7) .0251(6) -.0078(5) .0006(5) .0005(5)
C31 .0209(9) .0168(8) .0270(9) -.0078(7) .0028(7) -.0077(7)
C20 .0204(9) .0169(8) .0301(9) -.0102(7) .0017(7) -.0046(7)
N1 .0273(9) .0284(8) .0300(8) -.0093(7) -.0064(7) -.0079(7)
C40 .0241(9) .0190(8) .0166(8) -.0108(7) .0034(7) -.0035(7)
C41 .0288(10) .0181(8) .0174(8) -.0119(7) .0008(7) -.0033(6)
C11 .0192(9) .0222(9) .0240(8) -.0096(7) .0011(7) -.0050(7)
C21 .0191(9) .0179(8) .0328(9) -.0092(7) .0016(7) -.0073(7)
C10 .0167(8) .0195(8) .0256(9) -.0073(7) .0025(7) -.0067(7)
C30 .0204(9) .0169(8) .0228(8) -.0070(7) .0009(7) -.0075(7)
N2 .0239(8) .0245(8) .0260(8) -.0063(7) -.0060(6) -.0035(7)
C16 .0190(9) .0263(9) .0253(9) -.0085(7) .0001(7) -.0074(7)
C32 .0221(9) .0192(9) .0285(9) -.0058(7) .0023(7) -.0060(7)
C26 .0236(9) .0220(9) .0340(10) -.0089(8) -.0004(8) -.0080(8)
C42 .0318(10) .0206(9) .0255(9) -.0115(8) -.0035(8) -.0027(7)
C33 .0308(11) .0224(9) .0326(10) -.0091(8) .0069(8) -.0010(8)
C46 .0320(11) .0215(9) .0314(10) -.0072(8) -.0053(8) -.0067(8)
C2 .0210(9) .0226(9) .0246(9) -.0040(7) -.0034(7) -.0063(8)
C36 .0249(10) .0238(9) .0346(10) -.0119(8) -.0005(8) -.0050(8)
C43 .0391(12) .0300(10) .0321(10) -.0187(9) -.0068(9) -.0072(8)
C12 .0490(13) .0332(11) .0246(9) -.0259(10) -.0064(9) -.0002(8)
C34 .0284(11) .0272(10) .0468(12) -.0149(9) .0120(9) -.0044(9)
C44 .0480(13) .0238(10) .0312(10) -.0193(9) .0005(9) -.0097(8)
C14 .0416(12) .0257(10) .0315(10) -.0179(9) .0000(9) -.0005(8)
C111 .0273(10) .0310(10) .0248(9) -.0109(8) -.0040(8) -.0037(8)
C45 .0423(12) .0191(9) .0375(11) -.0054(9) -.0050(9) -.0087(8)
C22 .0277(10) .0316(11) .0415(11) -.0074(9) -.0071(9) -.0137(9)
C15 .0271(10) .0309(10) .0235(9) -.0119(8) -.0017(7) .0005(8)
C35 .0212(10) .0269(10) .0526(13) -.0113(8) .0005(9) -.0069(9)
C13 .0654(16) .0352(11) .0314(11) -.0332(11) -.0071(10) -.0040(9)
O41 .0308(7) .0165(6) .0256(6) -.0065(5) -.0075(5) -.0047(5)
C25 .0306(11) .0316(11) .0419(11) -.0115(9) .0065(9) -.0188(9)
C24 .0215(10) .0363(12) .0667(15) -.0049(9) .0050(10) -.0276(11)
C2' .0467(13) .0293(11) .0261(10) -.0065(9) -.0076(9) .0036(8)
C23 .0235(11) .0387(12) .0657(15) -.0001(9) -.0144(10) -.0203(11)
C3' .0468(15) .0403(14) .0518(15) .0059(11) .0024(12) .0007(11)
C3 .0411(14) .0441(14) .0588(17) -.0079(11) .0091(12) -.0034(13)
C112 .0594(17) .0812(19) .0461(14) -.0427(15) -.0103(12) -.0217(13)
N3 .074(2) .092(2) .079(2) -.0234(17) .0044(16) -.0319(17)
C4' .028(5) .039(4) .0326(14) -.018(4) .000(2) -.0049(19)
C4 .028(5) .039(4) .0326(14) -.018(4) .000(2) -.0049(19)
N4 .049(2) .057(3) .036(2) -.030(2) -.0034(18) .0000(19)

loop_
_atom_type_symbol
_atom_type_description
_atom_type_scat_dispersion_real
_atom_type_scat_dispersion_imag
_atom_type_scat_source
C C .0033 .0016 'International Tables Vol C Tables 4.2.6.8 and 6.1.1.4'
H H .0000 .0000 'International Tables Vol C Tables 4.2.6.8 and 6.1.1.4'
Cu Cu .3201 1.2651 'International Tables Vol C Tables 4.2.6.8 and 6.1.1.4'
O O .0106 .0060 'International Tables Vol C Tables 4.2.6.8 and 6.1.1.4'
N N .0061 .0033 'International Tables Vol C Tables 4.2.6.8 and 6.1.1.4'

loop_
_geom_angle_atom_site_label_1
_geom_angle_atom_site_label_2
_geom_angle_atom_site_label_3
_geom_angle_site_symmetry_1
_geom_angle_site_symmetry_3
_geom_angle
O11 Cu1 O22 . 2_756 89.51(6)
O11 Cu1 O12 . 2_756 168.58(5)
O22 Cu1 O12 2_756 2_756 88.99(6)
O11 Cu1 O21 . . 87.97(6)
O22 Cu1 O21 2_756 . 168.45(5)
O12 Cu1 O21 2_756 . 91.26(6)
O11 Cu1 N1 . . 99.99(6)
O22 Cu1 N1 2_756 . 94.25(6)
O12 Cu1 N1 2_756 . 91.41(6)
O21 Cu1 N1 . . 97.28(6)
O11 Cu1 Cu1 . 2_756 87.80(4)
O22 Cu1 Cu1 2_756 2_756 83.49(4)
O12 Cu1 Cu1 2_756 2_756 80.78(4)
O21 Cu1 Cu1 . 2_756 85.16(4)
N1 Cu1 Cu1 . 2_756 171.89(4)
O41 Cu2 O42 2_765 . 168.70(5)
O41 Cu2 O31 2_765 . 86.96(6)
O42 Cu2 O31 . . 90.19(6)
O41 Cu2 O32 2_765 2_765 90.85(6)
O42 Cu2 O32 . 2_765 89.85(6)
O31 Cu2 O32 . 2_765 168.86(5)
O41 Cu2 N2 2_765 . 99.23(6)
O42 Cu2 N2 . . 92.07(6)
O31 Cu2 N2 . . 103.14(6)
O32 Cu2 N2 2_765 . 87.99(6)
O41 Cu2 Cu2 2_765 2_765 85.32(4)
O42 Cu2 Cu2 . 2_765 83.58(4)
O31 Cu2 Cu2 . 2_765 86.20(4)
O32 Cu2 Cu2 2_765 2_765 82.74(4)
N2 Cu2 Cu2 . 2_765 169.75(4)
C20 O21 Cu1 . . 121.76(12)
C40 O42 Cu2 . . 123.44(11)
C10 O11 Cu1 . . 118.73(11)
C20 O22 Cu1 . 2_756 124.04(12)
C10 O12 Cu1 . 2_756 126.71(11)
C30 O31 Cu2 . . 121.17(12)
C30 O32 Cu2 . 2_765 124.63(11)
C32 C31 C36 . . 119.60(17)
C32 C31 C30 . . 120.29(16)
C36 C31 C30 . . 120.11(16)
O22 C20 O21 . . 125.39(17)
O22 C20 C21 . . 116.50(16)
O21 C20 C21 . . 118.11(16)
C111 N1 Cu1 . . 165.21(16)
O42 C40 O41 . . 125.60(16)
O42 C40 C41 . . 117.38(15)
O41 C40 C41 . . 117.02(15)
C42 C41 C46 . . 119.66(16)
C42 C41 C40 . . 120.24(16)
C46 C41 C40 . . 120.08(16)
C12 C11 C16 . . 119.43(17)
C12 C11 C10 . . 119.86(16)
C16 C11 C10 . . 120.66(16)
C22 C21 C26 . . 119.27(18)
C22 C21 C20 . . 121.05(17)
C26 C21 C20 . . 119.67(17)
O12 C10 O11 . . 125.74(16)
O12 C10 C11 . . 116.92(15)
O11 C10 C11 . . 117.31(15)
O32 C30 O31 . . 125.16(16)
O32 C30 C31 . . 117.45(15)
O31 C30 C31 . . 117.40(15)
C2 N2 Cu2 . . 156.97(15)
C15 C16 C11 . . 120.17(17)
C15 C16 H16 . . 119.9
C11 C16 H16 . . 119.9
C33 C32 C31 . . 119.80(18)
C33 C32 H32 . . 120.1
C31 C32 H32 . . 120.1
C25 C26 C21 . . 120.48(19)
C25 C26 H26 . . 119.8
C21 C26 H26 . . 119.8
C43 C42 C41 . . 120.02(18)
C43 C42 H42 . . 120.0
C41 C42 H42 . . 120.0
C32 C33 C34 . . 120.19(19)
C32 C33 H33 . . 119.9
C34 C33 H33 . . 119.9
C45 C46 C41 . . 119.94(18)
C45 C46 H46 . . 120.0
C41 C46 H46 . . 120.0
N2 C2 C2' . . 179.4(2)
C35 C36 C31 . . 120.22(18)
C35 C36 H36 . . 119.9
C31 C36 H36 . . 119.9
C44 C43 C42 . . 120.36(19)
C44 C43 H43 . . 119.8
C42 C43 H43 . . 119.8
C11 C12 C13 . . 120.23(18)
C11 C12 H12 . . 119.9
C13 C12 H12 . . 119.9
C35 C34 C33 . . 120.18(18)
C35 C34 H34 . . 119.9
C33 C34 H34 . . 119.9
C45 C44 C43 . . 119.63(18)
C45 C44 H44 . . 120.2
C43 C44 H44 . . 120.2
C13 C14 C15 . . 119.97(18)
C13 C14 H14 . . 120.0
C15 C14 H14 . . 120.0
N1 C111 C112 . . 179.3(2)
C44 C45 C46 . . 120.39(19)
C44 C45 H45 . . 119.8
C46 C45 H45 . . 119.8
C23 C22 C21 . . 120.0(2)
C23 C22 H22 . . 120.0
C21 C22 H22 . . 120.0
C16 C15 C14 . . 120.21(17)
C16 C15 H15 . . 119.9
C14 C15 H15 . . 119.9
C34 C35 C36 . . 119.99(19)
C34 C35 H35 . . 120.0
C36 C35 H35 . . 120.0
C14 C13 C12 . . 119.95(19)
C14 C13 H13 . . 120.0
C12 C13 H13 . . 120.0
C40 O41 Cu2 . 2_765 121.81(11)
C24 C25 C26 . . 119.8(2)
C24 C25 H25 . . 120.1
C26 C25 H25 . . 120.1
C25 C24 C23 . . 120.1(2)
C25 C24 H24 . . 119.9
C23 C24 H24 . . 119.9
C2 C2' H21A . . 109.5
C2 C2' H21B . . 109.5
H21A C2' H21B . . 109.5
C2 C2' H21C . . 109.5
H21A C2' H21C . . 109.5
H21B C2' H21C . . 109.5
C22 C23 C24 . . 120.2(2)
C22 C23 H23 . . 119.9
C24 C23 H23 . . 119.9
C3 C3' H31A . . 109.5
C3 C3' H31B . . 109.5
H31A C3' H31B . . 109.5
C3 C3' H31C . . 109.5
H31A C3' H31C . . 109.5
H31B C3' H31C . . 109.5
N3 C3 C3' . . 178.9(3)
C111 C112 H11A . . 109.5
C111 C112 H11B . . 109.5
H11A C112 H11B . . 109.5
C111 C112 H11C . . 109.5
H11A C112 H11C . . 109.5
H11B C112 H11C . . 109.5
N4 C4 C4' . . 174.3(16)

loop_
_geom_bond_atom_site_label_1
_geom_bond_atom_site_label_2
_geom_bond_site_symmetry_2
_geom_bond_distance
_geom_bond_publ_flag
Cu1 O11 . 1.9602(13) yes
Cu1 O22 2_756 1.9644(13) yes
Cu1 O12 2_756 1.9666(13) yes
Cu1 O21 . 1.9704(13) yes
Cu1 N1 . 2.1770(16) yes
Cu1 Cu1 2_756 2.6323(5) yes
Cu2 O41 2_765 1.9542(12) yes
Cu2 O42 . 1.9615(12) yes
Cu2 O31 . 1.9616(13) yes
Cu2 O32 2_765 1.9737(13) yes
Cu2 N2 . 2.1986(15) yes
Cu2 Cu2 2_765 2.6202(5) yes
O21 C20 . 1.265(2) ?
O42 C40 . 1.259(2) ?
O11 C10 . 1.261(2) ?
O22 C20 . 1.261(2) ?
O22 Cu1 2_756 1.9643(13) ?
O12 C10 . 1.258(2) ?
O12 Cu1 2_756 1.9666(13) ?
O31 C30 . 1.264(2) ?
O32 C30 . 1.261(2) ?
O32 Cu2 2_765 1.9737(13) ?
C31 C32 . 1.392(3) ?
C31 C36 . 1.394(3) ?
C31 C30 . 1.500(2) ?
C20 C21 . 1.497(3) ?
N1 C111 . 1.130(2) ?
C40 O41 . 1.262(2) ?
C40 C41 . 1.501(2) ?
C41 C42 . 1.388(3) ?
C41 C46 . 1.389(3) ?
C11 C12 . 1.387(3) ?
C11 C16 . 1.391(2) ?
C11 C10 . 1.499(2) ?
C21 C22 . 1.390(3) ?
C21 C26 . 1.391(3) ?
N2 C2 . 1.137(2) ?
C16 C15 . 1.383(3) ?
C16 H16 . .9500 ?
C32 C33 . 1.387(3) ?
C32 H32 . .9500 ?
C26 C25 . 1.387(3) ?
C26 H26 . .9500 ?
C42 C43 . 1.385(3) ?
C33 C34 . 1.388(3) ?
C33 H33 . .9500 ?
C46 C45 . 1.387(3) ?
C46 H46 . .9500 ?
C2 C2' . 1.456(3) ?
C36 C35 . 1.385(3) ?
C36 H36 . .9500 ?
C43 C44 . 1.384(3) ?
C43 H43 . .9500 ?
C12 C13 . 1.392(3) ?
C12 H12 . .9500 ?
C34 C35 . 1.381(3) ?
C34 H34 . .9500 ?
C44 C45 . 1.382(3) ?
C44 H44 . .9500 ?
C14 C13 . 1.381(3) ?
C14 C15 . 1.386(3) ?
C14 H14 . .9500 ?
C111 C112 . 1.458(3) ?
C45 H45 . .9500 ?
C22 C23 . 1.384(3) ?
C22 H22 . .9500 ?
C15 H15 . .9500 ?
C35 H35 . .9500 ?
C13 H13 . .9500 ?
O41 Cu2 2_765 1.9542(12) ?
C25 C24 . 1.378(3) ?
C25 H25 . .9500 ?
C24 C23 . 1.385(3) ?
C24 H24 . .9500 ?
C2' H21A . .9800 ?
C2' H21B . .9800 ?
C2' H21C . .9800 ?
C23 H23 . .9500 ?
C3' C3 . 1.452(4) ?
C3' H31A . .9800 ?
C3' H31B . .9800 ?
C3' H31C . .9800 ?
C3 N3 . 1.124(4) ?
C112 H11A . .9800 ?
C112 H11B . .9800 ?
C112 H11C . .9800 ?
C4' C4 . 1.452(4) ?
C4' H'1 . .9800 ?
C4' H'2 . .9800 ?
C4' H'3 . .9800 ?
C4 N4 . 1.11(3) ?
